data_7210627
loop_
_publ_author_name
'Kar, Paramita'
'Ida, Yumi'
'Ishida, Takayuki'
'Ghosh, Ashutosh'

_publ_section_title
;
 Formation of two drastically different MOFs based on Mn(ii)--benzoate and
 pyrazine with a change in seasonal temperature: structural analysis and
 magnetic study
;
_journal_issue 2
_journal_name_full CrystEngComm
_journal_page_first 400
_journal_paper_doi 10.1039/c2ce26258d
_journal_volume 15
_journal_year 2013
_chemical_formula_sum 'C19 H18 Mn N2 O5'
_chemical_formula_weight 409.29
_chemical_name_systematic
;
?
;
_space_group_IT_number 2
_symmetry_cell_setting triclinic
_symmetry_space_group_name_Hall '-P 1'
_symmetry_space_group_name_H-M 'P -1'
_atom_sites_solution_hydrogens geom
_atom_sites_solution_primary direct
_atom_sites_solution_secondary difmap
_audit_creation_method SHELXL-97
_cell_angle_alpha 96.032(5)
_cell_angle_beta 94.122(5)
_cell_angle_gamma 109.011(5)
_cell_formula_units_Z 2
_cell_length_a 7.409(5)
_cell_length_b 9.176(5)
_cell_length_c 15.771(5)
_cell_measurement_temperature 293(2)
_cell_measurement_theta_max 28.1
_cell_measurement_theta_min 1.3
_cell_volume 1001.7(9)
_computing_structure_refinement 'SHELXL-97 (Sheldrick, 1997)'
_diffrn_ambient_temperature 293(2)
_diffrn_measured_fraction_theta_full 0.981
_diffrn_measured_fraction_theta_max 0.981
_diffrn_radiation_monochromator graphite
_diffrn_radiation_source 'fine-focus sealed tube'
_diffrn_radiation_type MoK\a
_diffrn_radiation_wavelength 0.71073
_diffrn_reflns_av_R_equivalents 0.0262
_diffrn_reflns_av_sigmaI/netI 0.0321
_diffrn_reflns_limit_h_max 9
_diffrn_reflns_limit_h_min -9
_diffrn_reflns_limit_k_max 12
_diffrn_reflns_limit_k_min -11
_diffrn_reflns_limit_l_max 20
_diffrn_reflns_limit_l_min -20
_diffrn_reflns_number 12525
_diffrn_reflns_theta_full 28.09
_diffrn_reflns_theta_max 28.09
_diffrn_reflns_theta_min 1.31
_exptl_absorpt_coefficient_mu 0.689
_exptl_absorpt_correction_T_max 0.9406
_exptl_absorpt_correction_T_min 0.8918
_exptl_absorpt_correction_type empirical
_exptl_absorpt_process_details sadabs
_exptl_crystal_colour white
_exptl_crystal_density_diffrn 1.357
_exptl_crystal_density_method 'not measured'
_exptl_crystal_description plate
_exptl_crystal_F_000 422
_exptl_crystal_size_max 0.17
_exptl_crystal_size_mid 0.11
_exptl_crystal_size_min 0.09
_refine_diff_density_max 1.659
_refine_diff_density_min -0.355
_refine_diff_density_rms 0.114
_refine_ls_extinction_method none
_refine_ls_goodness_of_fit_ref 1.075
_refine_ls_hydrogen_treatment constr
_refine_ls_matrix_type full
_refine_ls_number_parameters 263
_refine_ls_number_reflns 4777
_refine_ls_number_restraints 9
_refine_ls_restrained_S_all 1.100
_refine_ls_R_factor_all 0.0715
_refine_ls_R_factor_gt 0.0646
_refine_ls_shift/su_max 0.001
_refine_ls_shift/su_mean 0.000
_refine_ls_structure_factor_coef Fsqd
_refine_ls_weighting_details 'calc w=1/[\s^2^(Fo^2^)+(0.1463P)^2^+0.6547P] where P=(Fo^2^+2Fc^2^)/3'
_refine_ls_weighting_scheme calc
_refine_ls_wR_factor_gt 0.2098
_refine_ls_wR_factor_ref 0.2193
_reflns_number_gt 4136
_reflns_number_total 4777
_reflns_threshold_expression >2sigma(I)
_cod_data_source_file c2ce26258d.txt
_cod_data_source_block 1
_cod_original_sg_symbol_H-M P-1
_cod_database_code 7210627

loop_
_symmetry_equiv_pos_as_xyz
'x, y, z'
'-x, -y, -z'

loop_
_atom_site_label
_atom_site_type_symbol
_atom_site_fract_x
_atom_site_fract_y
_atom_site_fract_z
_atom_site_U_iso_or_equiv
_atom_site_adp_type
_atom_site_occupancy
_atom_site_symmetry_multiplicity
_atom_site_calc_flag
_atom_site_refinement_flags
_atom_site_disorder_assembly
_atom_site_disorder_group
Mn1 Mn 0.40131(6) 0.32226(5) 0.57269(3) 0.0369(2) Uani 1 1 d . . .
N1 N 0.7127(4) 0.3213(3) 0.57090(17) 0.0416(6) Uani 1 1 d . . .
N2 N 0.0897(4) 0.3282(3) 0.56893(17) 0.0419(6) Uani 1 1 d . . .
O1 O 0.2830(4) 0.0876(3) 0.61631(15) 0.0526(6) Uani 1 1 d . . .
O2 O 0.4010(4) 0.2934(3) 0.71201(17) 0.0566(6) Uani 1 1 d . . .
O3 O 0.3392(4) 0.2186(3) 0.44418(16) 0.0564(7) Uani 1 1 d . . .
O4 O 0.4966(5) 0.5625(3) 0.6006(2) 0.0666(8) Uani 1 1 d . . .
C1 C 0.3125(5) 0.1501(4) 0.6930(2) 0.0441(7) Uani 1 1 d . . .
C2 C 0.2369(5) 0.0538(4) 0.7620(2) 0.0461(7) Uani 1 1 d . . .
C3 C 0.2483(7) 0.1268(6) 0.8448(3) 0.0642(10) Uani 1 1 d . . .
H3 H 0.3037 0.2344 0.8575 0.077 Uiso 1 1 calc R . .
C4 C 0.1756(9) 0.0369(7) 0.9088(3) 0.0812(14) Uani 1 1 d . . .
H4 H 0.1807 0.0847 0.9643 0.097 Uiso 1 1 calc R . .
C5 C 0.0973(8) -0.1210(7) 0.8899(3) 0.0822(15) Uani 1 1 d . . .
H5 H 0.0522 -0.1806 0.9330 0.099 Uiso 1 1 calc R . .
C6 C 0.0848(8) -0.1923(6) 0.8083(3) 0.0729(12) Uani 1 1 d . . .
H6 H 0.0295 -0.2998 0.7958 0.088 Uiso 1 1 calc R . .
C7 C 0.1540(6) -0.1049(5) 0.7438(3) 0.0582(9) Uani 1 1 d . . .
H7 H 0.1444 -0.1538 0.6881 0.070 Uiso 1 1 calc R . .
C8 C 0.4119(4) 0.2954(4) 0.3861(2) 0.0399(6) Uani 1 1 d . . .
C9 C 0.3941(4) 0.2094(4) 0.2984(2) 0.0423(7) Uani 1 1 d . . .
C10 C 0.4622(6) 0.2891(6) 0.2314(3) 0.0630(10) Uani 1 1 d . . .
H10 H 0.5169 0.3970 0.2400 0.076 Uiso 1 1 calc R . .
C11 C 0.4477(9) 0.2059(10) 0.1506(3) 0.096(2) Uani 1 1 d . . .
H11 H 0.4942 0.2583 0.1051 0.115 Uiso 1 1 calc R . .
C12 C 0.3662(11) 0.0494(10) 0.1381(4) 0.104(2) Uani 1 1 d . . .
H12 H 0.3577 -0.0051 0.0840 0.125 Uiso 1 1 calc R . .
C13 C 0.2969(10) -0.0292(7) 0.2034(4) 0.095(2) Uani 1 1 d . . .
H13 H 0.2408 -0.1370 0.1937 0.114 Uiso 1 1 calc R . .
C14 C 0.3091(7) 0.0505(5) 0.2845(3) 0.0654(10) Uani 1 1 d . . .
H14 H 0.2602 -0.0033 0.3292 0.078 Uiso 1 1 calc R . .
C15 C 0.7567(4) 0.2141(4) 0.5217(2) 0.0463(7) Uani 1 1 d . . .
H15 H 0.6590 0.1347 0.4875 0.056 Uiso 1 1 calc R . .
C16 C 0.8570(5) 0.4318(5) 0.6192(3) 0.0553(9) Uani 1 1 d . . .
H16 H 0.8312 0.5086 0.6546 0.066 Uiso 1 1 calc R . .
C17 C -0.0549(5) 0.2177(4) 0.5203(2) 0.0458(7) Uani 1 1 d . . .
H17 H -0.0290 0.1414 0.4846 0.055 Uiso 1 1 calc R . .
C18 C 0.0451(5) 0.4350(5) 0.6180(3) 0.0557(9) Uani 1 1 d . . .
H18 H 0.1426 0.5142 0.6526 0.067 Uiso 1 1 calc R . .
O1A O 0.7209(14) 0.4063(11) -0.1741(6) 0.069(2) Uiso 0.33 1 d PD A 1
H1A H 0.8239 0.3955 -0.1826 0.083 Uiso 0.33 1 calc PR A 1
C2A C 0.7236(19) 0.4541(17) -0.0916(8) 0.068(3) Uiso 0.33 1 d PD A 1
H2A1 H 0.8278 0.5519 -0.0749 0.082 Uiso 0.33 1 calc PR A 1
H2A2 H 0.7467 0.3782 -0.0578 0.082 Uiso 0.33 1 calc PR A 1
C3A C 0.5493(19) 0.4740(17) -0.0745(9) 0.062(3) Uiso 0.30 1 d PD A 1
H3A1 H 0.5554 0.5093 -0.0145 0.074 Uiso 0.30 1 calc PR A 1
H3A2 H 0.4464 0.3766 -0.0897 0.074 Uiso 0.30 1 calc PR A 1
H3A3 H 0.5267 0.5496 -0.1076 0.074 Uiso 0.30 1 calc PR A 1
O1B O 0.8885(17) 0.4832(14) -0.0399(7) 0.083(3) Uiso 0.33 1 d PD B 2
H1B H 0.9399 0.4942 0.0092 0.100 Uiso 0.33 1 calc PR B 2
C2B C 1.009(2) 0.4376(18) -0.1009(9) 0.073(3) Uiso 0.33 1 d PD B 2
H2B1 H 1.0238 0.3392 -0.0914 0.088 Uiso 0.33 1 calc PR B 2
H2B2 H 1.1348 0.5167 -0.0971 0.088 Uiso 0.33 1 calc PR B 2
C3B C 0.887(4) 0.423(4) -0.1900(11) 0.153(11) Uiso 0.33 1 d PD B 2
H3B1 H 0.9524 0.3943 -0.2358 0.184 Uiso 0.33 1 calc PR B 2
H3B2 H 0.8719 0.5217 -0.1968 0.184 Uiso 0.33 1 calc PR B 2
H3B3 H 0.7629 0.3456 -0.1915 0.184 Uiso 0.33 1 calc PR B 2
C3C C 0.838(2) 0.4403(16) -0.1048(7) 0.066(3) Uiso 0.33 1 d PD C 3
H3C1 H 0.7262 0.4153 -0.1459 0.079 Uiso 0.33 1 calc PR C 3
H3C2 H 0.8760 0.3504 -0.1027 0.079 Uiso 0.33 1 calc PR C 3
H3C3 H 0.9404 0.5234 -0.1213 0.079 Uiso 0.33 1 calc PR C 3
C2C C 0.789(3) 0.491(2) -0.0162(9) 0.084(4) Uiso 0.33 1 d PD C 3
H2C1 H 0.7428 0.5772 -0.0230 0.101 Uiso 0.33 1 calc PR C 3
H2C2 H 0.6801 0.4061 -0.0044 0.101 Uiso 0.33 1 calc PR C 3
O1C O 0.8985(15) 0.5309(12) 0.0491(6) 0.069(2) Uiso 0.33 1 d PD C 3
H1C H 0.8474 0.4835 0.0871 0.083 Uiso 0.33 1 calc PR C 3

loop_
_atom_site_aniso_label
_atom_site_aniso_U_11
_atom_site_aniso_U_22
_atom_site_aniso_U_33
_atom_site_aniso_U_23
_atom_site_aniso_U_13
_atom_site_aniso_U_12
Mn1 0.0269(3) 0.0419(3) 0.0412(3) 0.00218(19) 0.00560(18) 0.01118(19)
N1 0.0301(12) 0.0508(15) 0.0433(13) 0.0015(11) 0.0041(10) 0.0144(10)
N2 0.0307(12) 0.0489(15) 0.0453(14) 0.0005(11) 0.0032(10) 0.0142(10)
O1 0.0602(15) 0.0508(14) 0.0431(12) 0.0036(10) 0.0059(11) 0.0146(11)
O2 0.0616(16) 0.0480(14) 0.0507(14) 0.0048(11) 0.0028(12) 0.0070(12)
O3 0.0441(13) 0.0742(18) 0.0418(12) 0.0009(11) 0.0089(10) 0.0089(12)
O4 0.0705(18) 0.0422(14) 0.077(2) -0.0106(13) -0.0006(15) 0.0133(12)
C1 0.0377(15) 0.0485(17) 0.0463(16) 0.0073(13) 0.0042(12) 0.0147(13)
C2 0.0411(16) 0.0525(18) 0.0448(16) 0.0086(14) 0.0056(13) 0.0151(14)
C3 0.073(3) 0.068(3) 0.052(2) 0.0073(18) 0.0139(19) 0.024(2)
C4 0.099(4) 0.098(4) 0.053(2) 0.014(2) 0.025(2) 0.037(3)
C5 0.081(3) 0.101(4) 0.076(3) 0.047(3) 0.028(3) 0.032(3)
C6 0.075(3) 0.066(3) 0.076(3) 0.026(2) 0.016(2) 0.013(2)
C7 0.062(2) 0.055(2) 0.054(2) 0.0113(16) 0.0055(17) 0.0137(17)
C8 0.0293(13) 0.0454(16) 0.0442(15) -0.0042(12) -0.0001(11) 0.0155(11)
C9 0.0353(14) 0.0501(17) 0.0410(15) -0.0009(13) 0.0008(12) 0.0167(12)
C10 0.053(2) 0.083(3) 0.0496(19) 0.0120(19) 0.0057(16) 0.0172(19)
C11 0.084(4) 0.160(7) 0.046(2) 0.010(3) 0.010(2) 0.046(4)
C12 0.114(5) 0.154(6) 0.052(3) -0.035(3) -0.014(3) 0.075(5)
C13 0.115(5) 0.075(3) 0.087(4) -0.038(3) -0.027(3) 0.044(3)
C14 0.071(3) 0.054(2) 0.067(2) -0.0093(18) -0.008(2) 0.0231(19)
C15 0.0309(14) 0.0442(17) 0.0591(19) -0.0038(14) 0.0000(13) 0.0106(12)
C16 0.0360(16) 0.069(2) 0.057(2) -0.0180(17) -0.0005(14) 0.0223(16)
C17 0.0356(15) 0.0457(17) 0.0556(18) -0.0042(13) 0.0031(13) 0.0169(13)
C18 0.0338(16) 0.066(2) 0.060(2) -0.0185(17) -0.0044(14) 0.0174(15)

loop_
_atom_type_symbol
_atom_type_description
_atom_type_scat_dispersion_real
_atom_type_scat_dispersion_imag
_atom_type_scat_source
C C 0.0033 0.0016 'International Tables Vol C Tables 4.2.6.8 and 6.1.1.4'
H H 0.0000 0.0000 'International Tables Vol C Tables 4.2.6.8 and 6.1.1.4'
N N 0.0061 0.0033 'International Tables Vol C Tables 4.2.6.8 and 6.1.1.4'
O O 0.0106 0.0060 'International Tables Vol C Tables 4.2.6.8 and 6.1.1.4'
Mn Mn 0.3368 0.7283 'International Tables Vol C Tables 4.2.6.8 and 6.1.1.4'

loop_
_geom_angle_atom_site_label_1
_geom_angle_atom_site_label_2
_geom_angle_atom_site_label_3
_geom_angle
_geom_angle_site_symmetry_1
_geom_angle_site_symmetry_3
O4 Mn1 O3 119.44(13) . .
O4 Mn1 O2 92.00(12) . .
O3 Mn1 O2 148.45(11) . .
O4 Mn1 O1 149.40(12) . .
O3 Mn1 O1 90.38(11) . .
O2 Mn1 O1 58.09(9) . .
O4 Mn1 N1 91.46(12) . .
O3 Mn1 N1 89.43(10) . .
O2 Mn1 N1 92.53(10) . .
O1 Mn1 N1 95.84(10) . .
O4 Mn1 N2 87.66(12) . .
O3 Mn1 N2 88.93(10) . .
O2 Mn1 N2 89.87(10) . .
O1 Mn1 N2 86.10(10) . .
N1 Mn1 N2 177.47(9) . .
O4 Mn1 C1 120.55(12) . .
O3 Mn1 C1 119.44(12) . .
O2 Mn1 C1 29.10(11) . .
O1 Mn1 C1 29.09(10) . .
N1 Mn1 C1 96.64(10) . .
N2 Mn1 C1 85.84(10) . .
C15 N1 C16 117.1(3) . .
C15 N1 Mn1 122.5(2) . .
C16 N1 Mn1 120.4(2) . .
C18 N2 C17 116.8(3) . .
C18 N2 Mn1 122.2(2) . .
C17 N2 Mn1 120.8(2) . .
C1 O1 Mn1 90.4(2) . .
C1 O2 Mn1 90.7(2) . .
C8 O3 Mn1 119.9(2) . .
C8 O4 Mn1 167.5(3) 2_666 .
O2 C1 O1 120.3(3) . .
O2 C1 C2 119.9(3) . .
O1 C1 C2 119.7(3) . .
O2 C1 Mn1 60.20(18) . .
O1 C1 Mn1 60.48(18) . .
C2 C1 Mn1 172.6(2) . .
C7 C2 C3 119.9(4) . .
C7 C2 C1 120.8(3) . .
C3 C2 C1 119.3(4) . .
C2 C3 C4 119.2(5) . .
C5 C4 C3 120.1(5) . .
C4 C5 C6 120.5(4) . .
C5 C6 C7 120.2(5) . .
C2 C7 C6 120.1(4) . .
O4 C8 O3 123.0(3) 2_666 .
O4 C8 C9 119.0(3) 2_666 .
O3 C8 C9 117.9(3) . .
C14 C9 C10 120.0(4) . .
C14 C9 C8 119.7(3) . .
C10 C9 C8 120.2(3) . .
C9 C10 C11 119.1(5) . .
C12 C11 C10 120.3(6) . .
C11 C12 C13 120.9(5) . .
C12 C13 C14 120.2(6) . .
C9 C14 C13 119.5(5) . .
N1 C15 C17 121.5(3) . 1_655
N1 C16 C18 121.4(3) . 1_655
N2 C17 C15 121.4(3) . 1_455
N2 C18 C16 121.7(3) . 1_455
O1A C2A C3A 111.2(11) . .
O1B C2B C3B 101.5(12) . .
O1C C2C C3C 125.8(15) . .

loop_
_geom_bond_atom_site_label_1
_geom_bond_atom_site_label_2
_geom_bond_distance
_geom_bond_site_symmetry_2
Mn1 O4 2.071(3) .
Mn1 O3 2.098(3) .
Mn1 O2 2.241(3) .
Mn1 O1 2.247(3) .
Mn1 N1 2.313(3) .
Mn1 N2 2.324(3) .
Mn1 C1 2.582(3) .
N1 C15 1.327(4) .
N1 C16 1.329(4) .
N2 C18 1.326(4) .
N2 C17 1.332(4) .
O1 C1 1.255(4) .
O2 C1 1.256(5) .
O3 C8 1.259(4) .
O4 C8 1.245(4) 2_666
C1 C2 1.498(5) .
C2 C7 1.373(6) .
C2 C3 1.387(5) .
C3 C4 1.398(7) .
C4 C5 1.365(8) .
C5 C6 1.364(8) .
C6 C7 1.385(6) .
C8 O4 1.245(4) 2_666
C8 C9 1.493(4) .
C9 C14 1.373(6) .
C9 C10 1.381(5) .
C10 C11 1.392(7) .
C11 C12 1.351(10) .
C12 C13 1.354(11) .
C13 C14 1.387(7) .
C15 C17 1.387(4) 1_655
C16 C18 1.386(5) 1_655
C17 C15 1.387(4) 1_455
C18 C16 1.386(5) 1_455
O1A C2A 1.325(13) .
C2A C3A 1.403(14) .
O1B C2B 1.476(14) .
C2B C3B 1.585(17) .
C3C C2C 1.530(15) .
C2C O1C 1.207(14) .
